data_4327955
loop_
_publ_author_name
'Virendra Kumar Rai'
'Masayoshi Nishiura'
'Masanori Takimoto'
'Shanshan Zhao'
'Yu Liu'
'Zhaomin Hou'

_publ_section_title
;
 Bis-Cyclometalated Iridium(III) Complexes Bearing Ancillary Guanidinate
 Ligands. Synthesis, Structure, and Highly Efficient Electroluminescence
;
_journal_name_full 'Inorganic Chemistry'
_journal_page_first 822
_journal_page_last 835
_journal_paper_doi 10.1021/ic201217a
_journal_volume 51
_journal_year 2012
_chemical_formula_sum 'C33 H40 Ir N5'
_chemical_formula_weight 698.90
_chemical_name_systematic
; 
 ? 
;
_space_group_IT_number 15
_symmetry_cell_setting monoclinic
_symmetry_space_group_name_Hall '-C 2yc'
_symmetry_space_group_name_H-M 'C 1 2/c 1'
_atom_sites_solution_hydrogens geom
_atom_sites_solution_primary direct
_atom_sites_solution_secondary difmap
_audit_creation_method SHELXL-97
_cell_angle_alpha 90.00
_cell_angle_beta 94.737(5)
_cell_angle_gamma 90.00
_cell_formula_units_Z 8
_cell_length_a 16.330(6)
_cell_length_b 11.948(4)
_cell_length_c 30.927(12)
_cell_measurement_reflns_used 320
_cell_measurement_temperature 173(2)
_cell_measurement_theta_max 25
_cell_measurement_theta_min 2
_cell_volume 6014(4)
_computing_cell_refinement 'Bruker SMART'
_computing_data_collection 'Bruker SMART'
_computing_data_reduction 'Bruker SHELXTL'
_computing_molecular_graphics 'Bruker SHELXTL'
_computing_publication_material 'Bruker SHELXTL'
_computing_structure_refinement 'SHELXL-97 (Sheldrick, 1997)'
_computing_structure_solution 'SHELXS-97 (Sheldrick, 1990)'
_diffrn_ambient_temperature 173(2)
_diffrn_measured_fraction_theta_full 0.982
_diffrn_measured_fraction_theta_max 0.982
_diffrn_measurement_device_type 'CCD area detector'
_diffrn_measurement_method 'phi and omega scans'
_diffrn_radiation_monochromator graphite
_diffrn_radiation_source 'fine-focus sealed tube'
_diffrn_radiation_type MoK\a
_diffrn_radiation_wavelength 0.71073
_diffrn_reflns_av_R_equivalents 0.1006
_diffrn_reflns_av_sigmaI/netI 0.0984
_diffrn_reflns_limit_h_max 19
_diffrn_reflns_limit_h_min -19
_diffrn_reflns_limit_k_max 14
_diffrn_reflns_limit_k_min -11
_diffrn_reflns_limit_l_max 33
_diffrn_reflns_limit_l_min -36
_diffrn_reflns_number 14726
_diffrn_reflns_theta_full 25.11
_diffrn_reflns_theta_max 25.11
_diffrn_reflns_theta_min 2.11
_exptl_absorpt_coefficient_mu 4.470
_exptl_absorpt_correction_T_max 0.4684
_exptl_absorpt_correction_T_min 0.2134
_exptl_absorpt_correction_type multi-scan
_exptl_absorpt_process_details SADABS
_exptl_crystal_colour yellow
_exptl_crystal_density_diffrn 1.544
_exptl_crystal_description needle
_exptl_crystal_F_000 2800
_exptl_crystal_size_max 0.50
_exptl_crystal_size_mid 0.30
_exptl_crystal_size_min 0.20
_refine_diff_density_max 4.979
_refine_diff_density_min -3.577
_refine_diff_density_rms 0.226
_refine_ls_extinction_method none
_refine_ls_goodness_of_fit_ref 1.085
_refine_ls_hydrogen_treatment none
_refine_ls_matrix_type full
_refine_ls_number_parameters 316
_refine_ls_number_reflns 5264
_refine_ls_number_restraints 0
_refine_ls_restrained_S_all 1.085
_refine_ls_R_factor_all 0.1021
_refine_ls_R_factor_gt 0.0737
_refine_ls_shift/su_max 0.000
_refine_ls_shift/su_mean 0.000
_refine_ls_structure_factor_coef Fsqd
_refine_ls_weighting_details 'calc w=1/[\s^2^(Fo^2^)+(0.0661P)^2^+137.8579P] where P=(Fo^2^+2Fc^2^)/3'
_refine_ls_weighting_scheme calc
_refine_ls_wR_factor_gt 0.1577
_refine_ls_wR_factor_ref 0.1700
_reflns_number_gt 3963
_reflns_number_total 5264
_reflns_threshold_expression >2sigma(I)
_cod_data_source_file ic201217a_si_002_08.cif
_cod_data_source_block 8
_cod_database_code 4327955

loop_
_symmetry_equiv_pos_as_xyz
'x, y, z'
'-x, y, -z+1/2'
'x+1/2, y+1/2, z'
'-x+1/2, y+1/2, -z+1/2'
'-x, -y, -z'
'x, -y, z-1/2'
'-x+1/2, -y+1/2, -z'
'x+1/2, -y+1/2, z-1/2'

loop_
_atom_site_label
_atom_site_type_symbol
_atom_site_fract_x
_atom_site_fract_y
_atom_site_fract_z
_atom_site_U_iso_or_equiv
_atom_site_adp_type
_atom_site_occupancy
_atom_site_symmetry_multiplicity
_atom_site_calc_flag
_atom_site_refinement_flags
Ir1 Ir 0.82308(3) -0.03016(4) 0.872221(16) 0.02270(18) Uani 1 1 d .
N1 N 0.8572(6) -0.1099(9) 0.8179(3) 0.026(2) Uani 1 1 d .
N2 N 0.7722(6) 0.0349(9) 0.9247(3) 0.028(2) Uani 1 1 d .
N3 N 0.8818(7) 0.1290(9) 0.8591(4) 0.0316(16) Uani 1 1 d .
N4 N 0.9473(7) 0.0004(8) 0.8988(4) 0.0316(16) Uani 1 1 d .
N5 N 1.0205(7) 0.1745(9) 0.8910(4) 0.0316(16) Uani 1 1 d .
C1 C 0.8060(7) -0.1864(10) 0.8879(5) 0.030(2) Uani 1 1 d .
C2 C 0.7833(7) -0.2313(10) 0.9292(5) 0.030(2) Uani 1 1 d .
H2 H 0.7691 -0.1800 0.9508 0.036 Uiso 1 1 d R
C3 C 0.7818(9) -0.3460(11) 0.9382(6) 0.044(4) Uani 1 1 d .
H3 H 0.7681 -0.3712 0.9659 0.053 Uiso 1 1 d R
C4 C 0.8006(11) -0.4233(12) 0.9068(6) 0.058(5) Uani 1 1 d .
H4 H 0.7988 -0.5010 0.9131 0.070 Uiso 1 1 d R
C5 C 0.8212(10) -0.3884(10) 0.8669(5) 0.044(4) Uani 1 1 d .
H5 H 0.8338 -0.4410 0.8453 0.053 Uiso 1 1 d R
C6 C 0.8236(7) -0.2723(10) 0.8589(4) 0.025(2) Uani 1 1 d .
C7 C 0.8476(7) -0.2260(10) 0.8178(4) 0.025(2) Uani 1 1 d .
C8 C 0.8598(8) -0.2852(12) 0.7796(5) 0.039(4) Uani 1 1 d .
H8 H 0.8514 -0.3638 0.7782 0.047 Uiso 1 1 d R
C9 C 0.8839(9) -0.2290(13) 0.7445(5) 0.044(4) Uani 1 1 d .
H9 H 0.8949 -0.2693 0.7191 0.053 Uiso 1 1 d R
C10 C 0.8923(9) -0.1155(14) 0.7452(5) 0.044(4) Uani 1 1 d .
H10 H 0.9060 -0.0770 0.7199 0.052 Uiso 1 1 d R
C11 C 0.8810(9) -0.0558(12) 0.7831(5) 0.040(4) Uani 1 1 d .
H11 H 0.8901 0.0227 0.7842 0.048 Uiso 1 1 d R
C12 C 0.7048(7) -0.0187(10) 0.8470(5) 0.028(3) Uani 1 1 d .
C13 C 0.6715(8) -0.0428(11) 0.8053(4) 0.029(3) Uani 1 1 d .
H13 H 0.7067 -0.0712 0.7850 0.035 Uiso 1 1 d R
C14 C 0.5893(8) -0.0274(12) 0.7922(5) 0.037(3) Uani 1 1 d .
H14 H 0.5685 -0.0464 0.7635 0.044 Uiso 1 1 d R
C15 C 0.5369(9) 0.0170(13) 0.8216(5) 0.044(4) Uani 1 1 d .
H15 H 0.4806 0.0294 0.8124 0.052 Uiso 1 1 d R
C16 C 0.5654(8) 0.0427(11) 0.8633(5) 0.040(4) Uani 1 1 d .
H16 H 0.5294 0.0716 0.8832 0.048 Uiso 1 1 d R
C17 C 0.6508(8) 0.0242(11) 0.8766(5) 0.033(3) Uani 1 1 d .
C18 C 0.6895(8) 0.0524(9) 0.9207(4) 0.025(3) Uani 1 1 d .
C19 C 0.6901(9) 0.1129(11) 0.9937(5) 0.037(3) Uani 1 1 d .
H19 H 0.6617 0.1390 1.0173 0.045 Uiso 1 1 d R
C20 C 0.6477(8) 0.0912(11) 0.9542(5) 0.035(3) Uani 1 1 d .
H20 H 0.5901 0.1029 0.9504 0.042 Uiso 1 1 d R
C21 C 0.7747(8) 0.0961(11) 0.9986(5) 0.034(3) Uani 1 1 d .
H21 H 0.8051 0.1104 1.0256 0.041 Uiso 1 1 d R
C22 C 0.8129(8) 0.0587(9) 0.9637(5) 0.028(3) Uani 1 1 d .
H22 H 0.8708 0.0486 0.9668 0.034 Uiso 1 1 d R
C23 C 0.9519(8) 0.1048(11) 0.8824(4) 0.033(2) Uani 1 1 d .
C24 C 0.8562(8) 0.2455(11) 0.8481(5) 0.033(2) Uani 1 1 d .
H24 H 0.8998 0.2972 0.8609 0.040 Uiso 1 1 d R
C25 C 0.7788(10) 0.2733(11) 0.8669(6) 0.048(4) Uani 1 1 d .
H25A H 0.7363 0.2195 0.8565 0.072 Uiso 1 1 d R
H25B H 0.7614 0.3490 0.8580 0.072 Uiso 1 1 d R
H25C H 0.7870 0.2698 0.8986 0.072 Uiso 1 1 d R
C26 C 0.8479(11) 0.2624(14) 0.7987(5) 0.053(4) Uani 1 1 d .
H26A H 0.8024 0.2166 0.7858 0.079 Uiso 1 1 d R
H26B H 0.8991 0.2397 0.7867 0.079 Uiso 1 1 d R
H26C H 0.8369 0.3414 0.7920 0.079 Uiso 1 1 d R
C27 C 1.0195(7) -0.0662(11) 0.9116(5) 0.032(3) Uani 1 1 d .
H27 H 1.0672 -0.0148 0.9184 0.039 Uiso 1 1 d R
C28 C 1.0406(10) -0.1470(16) 0.8764(5) 0.058(5) Uani 1 1 d .
H28A H 0.9973 -0.2036 0.8719 0.088 Uiso 1 1 d R
H28B H 1.0930 -0.1838 0.8851 0.088 Uiso 1 1 d R
H28C H 1.0452 -0.1055 0.8494 0.088 Uiso 1 1 d R
C29 C 1.0044(9) -0.1325(13) 0.9523(5) 0.046(4) Uani 1 1 d .
H29A H 0.9951 -0.0806 0.9759 0.069 Uiso 1 1 d R
H29B H 1.0525 -0.1792 0.9606 0.069 Uiso 1 1 d R
H29C H 0.9560 -0.1803 0.9465 0.069 Uiso 1 1 d R
C30 C 1.0505(10) 0.1982(16) 0.9340(5) 0.056(5) Uani 1 1 d .
H30A H 1.1111 0.1913 0.9363 0.068 Uiso 1 1 d R
H30B H 1.0291 0.1408 0.9533 0.068 Uiso 1 1 d R
C31 C 1.0289(19) 0.3102(18) 0.9502(8) 0.125(11) Uani 1 1 d .
H31A H 1.0668 0.3662 0.9401 0.187 Uiso 1 1 d R
H31B H 1.0330 0.3094 0.9820 0.187 Uiso 1 1 d R
H31C H 0.9725 0.3291 0.9393 0.187 Uiso 1 1 d R
C32 C 1.0573(12) 0.2276(17) 0.8547(7) 0.072(4) Uani 1 1 d .
H32A H 1.1036 0.2754 0.8663 0.086 Uiso 1 1 d R
H32B H 1.0158 0.2770 0.8394 0.086 Uiso 1 1 d R
C33 C 1.0880(11) 0.1482(17) 0.8232(6) 0.072(4) Uani 1 1 d .
H33A H 1.1343 0.1056 0.8370 0.108 Uiso 1 1 d R
H33B H 1.1062 0.1899 0.7984 0.108 Uiso 1 1 d R
H33C H 1.0439 0.0967 0.8131 0.108 Uiso 1 1 d R

loop_
_atom_site_aniso_label
_atom_site_aniso_U_11
_atom_site_aniso_U_22
_atom_site_aniso_U_33
_atom_site_aniso_U_23
_atom_site_aniso_U_13
_atom_site_aniso_U_12
Ir1 0.0141(3) 0.0171(3) 0.0375(3) 0.0006(3) 0.00553(18) -0.0021(2)
N1 0.023(6) 0.026(6) 0.030(6) -0.011(5) 0.015(5) 0.002(5)
N2 0.028(6) 0.031(6) 0.025(5) 0.001(5) 0.007(4) 0.017(5)
N3 0.028(4) 0.019(3) 0.049(4) -0.001(3) 0.006(3) -0.014(3)
N4 0.028(4) 0.019(3) 0.049(4) -0.001(3) 0.006(3) -0.014(3)
N5 0.028(4) 0.019(3) 0.049(4) -0.001(3) 0.006(3) -0.014(3)
C1 0.016(5) 0.015(5) 0.059(7) -0.015(4) 0.003(4) 0.006(4)
C2 0.016(5) 0.015(5) 0.059(7) -0.015(4) 0.003(4) 0.006(4)
C3 0.049(10) 0.018(7) 0.068(11) 0.012(7) 0.018(8) 0.005(6)
C4 0.095(14) 0.010(7) 0.074(12) 0.008(8) 0.034(10) -0.004(8)
C5 0.061(10) 0.005(6) 0.068(11) -0.004(7) 0.018(8) 0.007(7)
C6 0.020(5) 0.013(4) 0.044(6) -0.003(4) 0.005(4) 0.003(4)
C7 0.020(5) 0.013(4) 0.044(6) -0.003(4) 0.005(4) 0.003(4)
C8 0.028(8) 0.027(8) 0.065(10) -0.011(7) 0.013(7) -0.001(6)
C9 0.032(8) 0.045(9) 0.057(10) -0.013(8) 0.016(7) 0.006(7)
C10 0.037(9) 0.050(10) 0.044(9) 0.000(8) 0.010(7) 0.006(7)
C11 0.043(9) 0.028(8) 0.051(9) 0.002(6) 0.020(7) -0.005(6)
C12 0.021(7) 0.012(6) 0.055(9) 0.010(6) 0.020(6) 0.007(5)
C13 0.024(7) 0.037(8) 0.024(6) 0.005(6) -0.003(5) 0.000(6)
C14 0.027(7) 0.031(8) 0.051(9) -0.004(7) -0.004(6) -0.006(7)
C15 0.023(7) 0.041(9) 0.065(10) 0.003(8) -0.012(7) 0.007(7)
C16 0.030(8) 0.023(8) 0.066(10) 0.005(7) 0.002(7) 0.006(6)
C17 0.025(7) 0.022(7) 0.054(9) 0.014(7) 0.006(6) 0.008(6)
C18 0.028(7) 0.006(6) 0.042(8) 0.007(5) -0.002(6) -0.004(5)
C19 0.038(9) 0.024(7) 0.052(9) -0.007(7) 0.016(7) 0.005(6)
C20 0.016(7) 0.028(7) 0.063(10) -0.001(7) 0.015(6) 0.006(6)
C21 0.038(8) 0.025(7) 0.039(8) -0.002(6) 0.006(6) 0.000(6)
C22 0.022(7) 0.012(6) 0.051(9) 0.012(5) 0.005(6) -0.004(5)
C23 0.036(6) 0.023(5) 0.043(6) 0.005(4) 0.009(5) -0.013(4)
C24 0.036(6) 0.023(5) 0.043(6) 0.005(4) 0.009(5) -0.013(4)
C25 0.057(10) 0.011(7) 0.075(12) 0.009(7) 0.003(8) 0.013(7)
C26 0.073(12) 0.053(11) 0.033(8) 0.007(7) 0.006(8) 0.014(9)
C27 0.007(6) 0.035(8) 0.054(9) -0.006(6) 0.005(6) -0.007(5)
C28 0.048(10) 0.080(13) 0.049(10) -0.011(9) 0.014(8) 0.039(9)
C29 0.026(8) 0.041(9) 0.070(11) 0.012(8) 0.003(7) 0.017(7)
C30 0.043(10) 0.077(13) 0.049(10) -0.002(9) -0.001(8) -0.040(9)
C31 0.24(3) 0.040(13) 0.11(2) -0.018(13) 0.08(2) -0.034(16)
C32 0.068(9) 0.079(11) 0.073(10) 0.003(7) 0.038(7) -0.034(8)
C33 0.068(9) 0.079(11) 0.073(10) 0.003(7) 0.038(7) -0.034(8)

loop_
_atom_type_symbol
_atom_type_description
_atom_type_scat_dispersion_real
_atom_type_scat_dispersion_imag
_atom_type_scat_source
C C 0.0033 0.0016 'International Tables Vol C Tables 4.2.6.8 and 6.1.1.4'
H H 0.0000 0.0000 'International Tables Vol C Tables 4.2.6.8 and 6.1.1.4'
N N 0.0061 0.0033 'International Tables Vol C Tables 4.2.6.8 and 6.1.1.4'
Ir Ir -1.4442 7.9887 'International Tables Vol C Tables 4.2.6.8 and 6.1.1.4'

loop_
_geom_angle_atom_site_label_1
_geom_angle_atom_site_label_2
_geom_angle_atom_site_label_3
_geom_angle
C1 Ir1 C12 90.5(5)
C1 Ir1 N2 95.2(5)
C12 Ir1 N2 80.9(5)
C1 Ir1 N1 79.2(5)
C12 Ir1 N1 91.8(5)
N2 Ir1 N1 170.8(4)
C1 Ir1 N4 102.5(5)
C12 Ir1 N4 166.4(5)
N2 Ir1 N4 93.7(4)
N1 Ir1 N4 94.6(4)
C1 Ir1 N3 162.2(5)
C12 Ir1 N3 106.8(5)
N2 Ir1 N3 91.8(4)
N1 Ir1 N3 95.7(4)
N4 Ir1 N3 60.6(4)
C11 N1 C7 121.2(11)
C11 N1 Ir1 123.4(9)
C7 N1 Ir1 115.2(8)
C22 N2 C18 117.1(11)
C22 N2 Ir1 125.8(8)
C18 N2 Ir1 117.0(8)
C23 N3 C24 122.7(11)
C23 N3 Ir1 94.7(8)
C24 N3 Ir1 137.6(8)
C23 N4 C27 122.7(11)
C23 N4 Ir1 95.4(8)
C27 N4 Ir1 136.8(8)
C30 N5 C23 120.6(12)
C30 N5 C32 120.3(13)
C23 N5 C32 119.0(13)
C6 C1 C2 111.7(11)
C6 C1 Ir1 119.8(11)
C2 C1 Ir1 128.2(9)
C3 C2 C1 123.0(12)
C3 C2 H2 118.8
C1 C2 H2 118.2
C4 C3 C2 120.0(14)
C4 C3 H3 120.0
C2 C3 H3 120.0
C5 C4 C3 120.8(13)
C5 C4 H4 119.7
C3 C4 H4 119.5
C4 C5 C6 118.0(13)
C4 C5 H5 120.9
C6 C5 H5 121.1
C1 C6 C5 126.5(13)
C1 C6 C7 111.1(11)
C5 C6 C7 122.4(12)
N1 C7 C8 118.5(12)
N1 C7 C6 114.2(10)
C8 C7 C6 127.2(12)
C9 C8 C7 119.5(13)
C9 C8 H8 120.3
C7 C8 H8 120.2
C8 C9 C10 120.9(14)
C8 C9 H9 119.6
C10 C9 H9 119.5
C9 C10 C11 120.0(14)
C9 C10 H10 120.0
C11 C10 H10 120.0
N1 C11 C10 119.6(13)
N1 C11 H11 120.3
C10 C11 H11 120.1
C13 C12 C17 117.3(12)
C13 C12 Ir1 129.2(9)
C17 C12 Ir1 113.5(10)
C14 C13 C12 122.9(13)
C14 C13 H13 118.6
C12 C13 H13 118.5
C13 C14 C15 119.3(13)
C13 C14 H14 120.4
C15 C14 H14 120.3
C16 C15 C14 121.1(13)
C16 C15 H15 119.4
C14 C15 H15 119.5
C15 C16 C17 118.8(14)
C15 C16 H16 120.7
C17 C16 H16 120.6
C12 C17 C16 120.7(13)
C12 C17 C18 115.7(12)
C16 C17 C18 123.6(13)
N2 C18 C20 122.4(12)
N2 C18 C17 112.9(11)
C20 C18 C17 124.7(12)
C20 C19 C21 119.5(13)
C20 C19 H19 120.2
C21 C19 H19 120.3
C18 C20 C19 119.4(12)
C18 C20 H20 120.3
C19 C20 H20 120.3
C22 C21 C19 118.3(13)
C22 C21 H21 120.8
C19 C21 H21 120.9
N2 C22 C21 123.3(12)
N2 C22 H22 118.3
C21 C22 H22 118.4
N3 C23 N4 109.3(11)
N3 C23 N5 127.6(12)
N4 C23 N5 123.0(12)
C25 C24 N3 111.0(10)
C25 C24 C26 110.7(13)
N3 C24 C26 110.5(12)
C25 C24 H24 108.1
N3 C24 H24 108.1
C26 C24 H24 108.2
C24 C25 H25A 109.3
C24 C25 H25B 109.6
H25A C25 H25B 109.5
C24 C25 H25C 109.5
H25A C25 H25C 109.5
H25B C25 H25C 109.5
C24 C26 H26A 109.4
C24 C26 H26B 109.4
H26A C26 H26B 109.5
C24 C26 H26C 109.7
H26A C26 H26C 109.5
H26B C26 H26C 109.5
N4 C27 C28 112.4(12)
N4 C27 C29 109.1(11)
C28 C27 C29 108.9(13)
N4 C27 H27 108.8
C28 C27 H27 108.9
C29 C27 H27 108.7
C27 C28 H28A 109.7
C27 C28 H28B 109.6
H28A C28 H28B 109.5
C27 C28 H28C 109.1
H28A C28 H28C 109.5
H28B C28 H28C 109.5
C27 C29 H29A 109.5
C27 C29 H29B 109.4
H29A C29 H29B 109.5
C27 C29 H29C 109.5
H29A C29 H29C 109.5
H29B C29 H29C 109.5
N5 C30 C31 115.3(18)
N5 C30 H30A 108.5
C31 C30 H30A 108.5
N5 C30 H30B 108.4
C31 C30 H30B 108.5
H30A C30 H30B 107.5
C30 C31 H31A 109.5
C30 C31 H31B 109.3
H31A C31 H31B 109.5
C30 C31 H31C 109.6
H31A C31 H31C 109.5
H31B C31 H31C 109.5
N5 C32 C33 114.3(16)
N5 C32 H32A 108.9
C33 C32 H32A 108.5
N5 C32 H32B 108.6
C33 C32 H32B 108.8
H32A C32 H32B 107.6
C32 C33 H33A 109.7
C32 C33 H33B 109.4
H33A C33 H33B 109.5
C32 C33 H33C 109.4
H33A C33 H33C 109.5
H33B C33 H33C 109.5

loop_
_geom_bond_atom_site_label_1
_geom_bond_atom_site_label_2
_geom_bond_distance
Ir1 C1 1.955(13)
Ir1 C12 2.028(13)
Ir1 N2 2.036(10)
Ir1 N1 2.048(9)
Ir1 N4 2.156(11)
Ir1 N3 2.183(10)
N1 C11 1.340(17)
N1 C7 1.396(15)
N2 C22 1.359(17)
N2 C18 1.363(16)
N3 C23 1.333(17)
N3 C24 1.485(16)
N4 C23 1.351(16)
N4 C27 1.450(17)
N5 C30 1.409(18)
N5 C23 1.403(16)
N5 C32 1.46(2)
C1 C6 1.408(17)
C1 C2 1.46(2)
C2 C3 1.400(18)
C2 H2 0.9500
C3 C4 1.39(2)
C3 H3 0.9500
C4 C5 1.37(2)
C4 H4 0.9500
C5 C6 1.410(16)
C5 H5 0.9500
C6 C7 1.468(18)
C7 C8 1.406(19)
C8 C9 1.36(2)
C8 H8 0.9500
C9 C10 1.36(2)
C9 H9 0.9500
C10 C11 1.40(2)
C10 H10 0.9500
C11 H11 0.9500
C12 C13 1.387(18)
C12 C17 1.418(18)
C13 C14 1.382(18)
C13 H13 0.9500
C14 C15 1.40(2)
C14 H14 0.9500
C15 C16 1.37(2)
C15 H15 0.9500
C16 C17 1.438(18)
C16 H16 0.9500
C17 C18 1.493(19)
C18 C20 1.369(18)
C19 C20 1.38(2)
C19 C21 1.392(19)
C19 H19 0.9500
C20 H20 0.9500
C21 C22 1.367(19)
C21 H21 0.9500
C22 H22 0.9500
C24 C25 1.47(2)
C24 C26 1.54(2)
C24 H24 1.0000
C25 H25A 0.9800
C25 H25B 0.9800
C25 H25C 0.9800
C26 H26A 0.9800
C26 H26B 0.9800
C26 H26C 0.9800
C27 C28 1.51(2)
C27 C29 1.52(2)
C27 H27 1.0000
C28 H28A 0.9800
C28 H28B 0.9800
C28 H28C 0.9800
C29 H29A 0.9800
C29 H29B 0.9800
C29 H29C 0.9800
C30 C31 1.48(3)
C30 H30A 0.9900
C30 H30B 0.9900
C31 H31A 0.9800
C31 H31B 0.9800
C31 H31C 0.9800
C32 C33 1.48(3)
C32 H32A 0.9900
C32 H32B 0.9900
C33 H33A 0.9800
C33 H33B 0.9800
C33 H33C 0.9800
